data_2231474
loop_
_publ_author_name
'Zhang, Xiao-Min'
'Zhou, Hui-Liang'
'Hu, Qi-Lin'

_publ_section_title
;
 <i>N</i>-(2-Amino-4,6-dihydroxypyrimidin-5-yl)acetamide dihydrate
;
_journal_coeditor_code FL2354
_journal_issue 9
_journal_name_full 'Acta Crystallographica Section E'
_journal_page_first o2526
_journal_paper_doi 10.1107/S1600536811034441
_journal_volume 67
_journal_year 2011
_chemical_formula_iupac 'C6 H8 N4 O3, 2H2 O'
_chemical_formula_moiety 'C6 H8 N4 O3, 2H2 O'
_chemical_formula_sum 'C6 H12 N4 O5'
_chemical_formula_weight 220.20
_chemical_name_systematic
;
<i>N</i>-(2-Amino-4,6-dihydroxypyrimidin-5-yl)acetamide dihydrate
;
_space_group_IT_number 14
_symmetry_cell_setting monoclinic
_symmetry_space_group_name_Hall '-P 2ybc'
_symmetry_space_group_name_H-M 'P 1 21/c 1'
_atom_sites_solution_hydrogens geom
_atom_sites_solution_primary direct
_atom_sites_solution_secondary difmap
_audit_creation_method SHELXL-97
_cell_angle_alpha 90.00
_cell_angle_beta 98.7080(10)
_cell_angle_gamma 90.00
_cell_formula_units_Z 4
_cell_length_a 9.5501(12)
_cell_length_b 12.2161(13)
_cell_length_c 8.5324(8)
_cell_measurement_reflns_used 1089
_cell_measurement_temperature 298(2)
_cell_measurement_theta_max 26.213
_cell_measurement_theta_min 2.729
_cell_volume 983.96(19)
_computing_cell_refinement 'SMART (Bruker, 2002)'
_computing_data_collection 'SMART (Bruker, 2002)'
_computing_data_reduction 'SAINT (Bruker, 2002)'
_computing_molecular_graphics 'SHELXTL (Sheldrick, 2008)'
_computing_publication_material 'SHELXTL (Sheldrick, 2008)'
_computing_structure_refinement 'SHELXL97 (Sheldrick, 2008)'
_computing_structure_solution 'SHELXS97 (Sheldrick, 2008)'
_diffrn_ambient_temperature 298(2)
_diffrn_detector_area_resol_mean 0
_diffrn_measured_fraction_theta_full 0.999
_diffrn_measured_fraction_theta_max 0.999
_diffrn_measurement_device_type 'Bruker SMART CCD area-detector'
_diffrn_measurement_method '\f and \w scans'
_diffrn_radiation_monochromator graphite
_diffrn_radiation_source 'fine-focus sealed tube'
_diffrn_radiation_type MoK\a
_diffrn_radiation_wavelength 0.71073
_diffrn_reflns_av_R_equivalents 0.0393
_diffrn_reflns_av_sigmaI/netI 0.0421
_diffrn_reflns_limit_h_max 11
_diffrn_reflns_limit_h_min -11
_diffrn_reflns_limit_k_max 13
_diffrn_reflns_limit_k_min -14
_diffrn_reflns_limit_l_max 10
_diffrn_reflns_limit_l_min -9
_diffrn_reflns_number 5002
_diffrn_reflns_theta_full 24.99
_diffrn_reflns_theta_max 24.99
_diffrn_reflns_theta_min 2.16
_diffrn_standards_decay_% 0
_diffrn_standards_interval_count 0
_diffrn_standards_interval_time 0
_exptl_absorpt_coefficient_mu 0.129
_exptl_absorpt_correction_T_max 0.9872
_exptl_absorpt_correction_T_min 0.9709
_exptl_absorpt_correction_type multi-scan
_exptl_absorpt_process_details '(SADABS; Bruker, 2002)'
_exptl_crystal_colour colorless
_exptl_crystal_density_diffrn 1.486
_exptl_crystal_density_method 'not measured'
_exptl_crystal_description Cuboid
_exptl_crystal_F_000 464
_exptl_crystal_size_max 0.23
_exptl_crystal_size_mid 0.15
_exptl_crystal_size_min 0.10
_refine_diff_density_max 0.201
_refine_diff_density_min -0.259
_refine_ls_extinction_method none
_refine_ls_goodness_of_fit_ref 0.853
_refine_ls_hydrogen_treatment constr
_refine_ls_matrix_type full
_refine_ls_number_parameters 136
_refine_ls_number_reflns 1727
_refine_ls_number_restraints 0
_refine_ls_restrained_S_all 0.853
_refine_ls_R_factor_all 0.0717
_refine_ls_R_factor_gt 0.0419
_refine_ls_shift/su_max 0.000
_refine_ls_shift/su_mean 0.000
_refine_ls_structure_factor_coef Fsqd
_refine_ls_weighting_details 'calc w=1/[\s^2^(Fo^2^)+(0.0641P)^2^+0.2581P] where P=(Fo^2^+2Fc^2^)/3'
_refine_ls_weighting_scheme calc
_refine_ls_wR_factor_gt 0.1035
_refine_ls_wR_factor_ref 0.1197
_reflns_number_gt 1082
_reflns_number_total 1727
_reflns_threshold_expression I>2\s(I)
_cod_data_source_file fl2354.cif
_cod_data_source_block I
_cod_original_sg_symbol_H-M P21/c
_cod_database_code 2231474
_cod_database_fobs_code 2231474

loop_
_symmetry_equiv_pos_as_xyz
'x, y, z'
'-x, y+1/2, -z+1/2'
'-x, -y, -z'
'x, -y-1/2, z-1/2'

loop_
_atom_site_type_symbol
_atom_site_label
_atom_site_fract_x
_atom_site_fract_y
_atom_site_fract_z
_atom_site_U_iso_or_equiv
_atom_site_adp_type
_atom_site_calc_flag
_atom_site_refinement_flags
_atom_site_occupancy
_atom_site_symmetry_multiplicity
O O4 0.21459(17) 0.66228(13) 0.37653(19) 0.0498(5) Uani d . 1 1
N N1 0.51891(18) 0.27137(14) 0.8076(2) 0.0336(5) Uani d . 1 1
H H1 0.5490 0.2108 0.8520 0.040 Uiso calc R 1 1
N N2 0.53066(18) 0.45908(14) 0.7961(2) 0.0350(5) Uani d . 1 1
H H2 0.5664 0.5196 0.8351 0.042 Uiso calc R 1 1
N N3 0.68269(19) 0.36480(15) 0.9877(2) 0.0403(5) Uani d . 1 1
H H3A 0.7194 0.4256 1.0247 0.048 Uiso calc R 1 1
H H3B 0.7129 0.3038 1.0305 0.048 Uiso calc R 1 1
N N4 0.25806(19) 0.36468(14) 0.4697(2) 0.0364(5) Uani d . 1 1
H H4 0.2839 0.3634 0.3774 0.044 Uiso calc R 1 1
O O1 0.38963(16) 0.55753(12) 0.60969(18) 0.0443(5) Uani d . 1 1
O O2 0.35840(16) 0.17282(12) 0.64300(17) 0.0408(4) Uani d . 1 1
O O3 0.07419(17) 0.37021(14) 0.60637(19) 0.0526(5) Uani d . 1 1
H H4A 0.2598 0.6153 0.4382 0.063 Uiso d R 1 1
H H4B 0.1272 0.6500 0.3778 0.063 Uiso d R 1 1
O O5 0.1825(2) 0.06285(14) 0.4167(2) 0.0641(6) Uani d . 1 1
H H5A 0.2207 0.1168 0.4697 0.077 Uiso d R 1 1
H H5B 0.1527 0.0876 0.3245 0.077 Uiso d R 1 1
C C1 0.5807(2) 0.36517(17) 0.8661(2) 0.0313(5) Uani d . 1 1
C C2 0.4238(2) 0.46472(18) 0.6633(2) 0.0327(5) Uani d . 1 1
C C3 0.3655(2) 0.36483(17) 0.6053(2) 0.0320(5) Uani d . 1 1
C C4 0.4087(2) 0.26646(18) 0.6789(2) 0.0314(5) Uani d . 1 1
C C5 0.1185(2) 0.36648(18) 0.4780(3) 0.0377(6) Uani d . 1 1
C C6 0.0201(3) 0.3621(2) 0.3226(3) 0.0566(8) Uani d . 1 1
H H6A -0.0314 0.2944 0.3152 0.085 Uiso calc R 1 1
H H6B 0.0743 0.3670 0.2367 0.085 Uiso calc R 1 1
H H6C -0.0452 0.4222 0.3166 0.085 Uiso calc R 1 1

loop_
_atom_site_aniso_label
_atom_site_aniso_U_11
_atom_site_aniso_U_22
_atom_site_aniso_U_33
_atom_site_aniso_U_12
_atom_site_aniso_U_13
_atom_site_aniso_U_23
O4 0.0423(10) 0.0475(11) 0.0557(11) -0.0018(8) -0.0048(8) 0.0086(8)
N1 0.0395(11) 0.0234(10) 0.0348(10) 0.0006(8) -0.0042(9) 0.0052(8)
N2 0.0390(11) 0.0231(10) 0.0398(11) -0.0015(8) -0.0039(9) -0.0026(8)
N3 0.0443(12) 0.0300(10) 0.0418(11) 0.0004(9) -0.0090(9) -0.0010(9)
N4 0.0418(12) 0.0348(11) 0.0312(10) 0.0005(9) 0.0009(8) -0.0002(8)
O1 0.0548(11) 0.0217(9) 0.0508(10) 0.0016(7) -0.0104(8) 0.0031(7)
O2 0.0472(10) 0.0251(9) 0.0452(9) -0.0033(7) -0.0092(7) 0.0004(7)
O3 0.0398(10) 0.0727(13) 0.0433(10) -0.0004(9) -0.0004(8) -0.0034(9)
O5 0.0867(14) 0.0427(11) 0.0521(11) -0.0023(10) -0.0241(10) -0.0001(9)
C1 0.0329(12) 0.0273(12) 0.0328(11) 0.0001(10) 0.0020(10) -0.0005(10)
C2 0.0335(12) 0.0301(13) 0.0336(12) 0.0022(10) 0.0019(10) 0.0008(10)
C3 0.0344(12) 0.0277(12) 0.0319(12) 0.0004(10) -0.0017(10) -0.0008(10)
C4 0.0316(12) 0.0290(13) 0.0331(12) -0.0020(10) 0.0029(10) -0.0036(10)
C5 0.0427(15) 0.0293(12) 0.0385(13) 0.0016(11) -0.0025(11) -0.0034(10)
C6 0.0507(16) 0.0645(19) 0.0473(15) 0.0095(13) -0.0159(13) -0.0124(13)

loop_
_atom_type_symbol
_atom_type_description
_atom_type_scat_dispersion_real
_atom_type_scat_dispersion_imag
_atom_type_scat_source
C C 0.0033 0.0016 'International Tables Vol C Tables 4.2.6.8 and 6.1.1.4'
H H 0.0000 0.0000 'International Tables Vol C Tables 4.2.6.8 and 6.1.1.4'
N N 0.0061 0.0033 'International Tables Vol C Tables 4.2.6.8 and 6.1.1.4'
O O 0.0106 0.0060 'International Tables Vol C Tables 4.2.6.8 and 6.1.1.4'

loop_
_geom_angle_atom_site_label_1
_geom_angle_atom_site_label_2
_geom_angle_atom_site_label_3
_geom_angle
H4A O4 H4B 106.3
C1 N1 C4 124.06(18)
C1 N1 H1 118.0
C4 N1 H1 118.0
C1 N2 C2 124.33(18)
C1 N2 H2 117.8
C2 N2 H2 117.8
C1 N3 H3A 120.0
C1 N3 H3B 120.0
H3A N3 H3B 120.0
C5 N4 C3 123.67(19)
C5 N4 H4 118.2
C3 N4 H4 118.2
H5A O5 H5B 105.9
N3 C1 N2 121.66(19)
N3 C1 N1 121.37(19)
N2 C1 N1 116.96(17)
O1 C2 C3 126.5(2)
O1 C2 N2 117.21(19)
C3 C2 N2 116.30(19)
C4 C3 C2 121.27(19)
C4 C3 N4 119.58(19)
C2 C3 N4 119.14(19)
O2 C4 C3 126.82(19)
O2 C4 N1 116.23(19)
C3 C4 N1 116.95(19)
O3 C5 N4 121.5(2)
O3 C5 C6 122.1(2)
N4 C5 C6 116.4(2)
C5 C6 H6A 109.5
C5 C6 H6B 109.5
H6A C6 H6B 109.5
C5 C6 H6C 109.5
H6A C6 H6C 109.5
H6B C6 H6C 109.5

loop_
_geom_bond_atom_site_label_1
_geom_bond_atom_site_label_2
_geom_bond_distance
O4 H4A 0.8504
O4 H4B 0.8494
N1 C1 1.350(3)
N1 C4 1.403(2)
N1 H1 0.8600
N2 C1 1.347(3)
N2 C2 1.407(2)
N2 H2 0.8600
N3 C1 1.312(3)
N3 H3A 0.8600
N3 H3B 0.8600
N4 C5 1.345(3)
N4 C3 1.426(3)
N4 H4 0.8600
O1 C2 1.247(2)
O2 C4 1.260(2)
O3 C5 1.234(3)
O5 H5A 0.8501
O5 H5B 0.8501
C2 C3 1.400(3)
C3 C4 1.389(3)
C5 C6 1.505(3)
C6 H6A 0.9600
C6 H6B 0.9600
C6 H6C 0.9600

loop_
_geom_hbond_atom_site_label_D
_geom_hbond_atom_site_label_H
_geom_hbond_atom_site_label_A
_geom_hbond_site_symmetry_A
_geom_hbond_distance_DH
_geom_hbond_distance_HA
_geom_hbond_distance_DA
_geom_hbond_angle_DHA
N1 H1 O1 2_646 0.86 1.98 2.810(2) 163.6
N2 H2 O2 2_656 0.86 2.00 2.836(2) 162.7
N3 H3A O5 2_656 0.86 1.95 2.803(2) 171.8
N3 H3B O4 2_646 0.86 1.98 2.843(2) 178.3
N4 H4 O2 4_565 0.86 2.27 3.115(2) 169.6
O4 H4A O1 . 0.85 1.90 2.717(2) 159.3
O4 H4B O3 3_566 0.85 1.96 2.812(2) 175.7
O5 H5A O2 . 0.85 1.95 2.716(2) 149.6
O5 H5B O3 4_565 0.85 1.97 2.814(2) 174.0

loop_
_geom_torsion_atom_site_label_1
_geom_torsion_atom_site_label_2
_geom_torsion_atom_site_label_3
_geom_torsion_atom_site_label_4
_geom_torsion
C2 N2 C1 N3 178.5(2)
C2 N2 C1 N1 -2.9(3)
C4 N1 C1 N3 179.4(2)
C4 N1 C1 N2 0.9(3)
C1 N2 C2 O1 -178.93(19)
C1 N2 C2 C3 1.6(3)
O1 C2 C3 C4 -177.5(2)
N2 C2 C3 C4 1.9(3)
O1 C2 C3 N4 1.4(3)
N2 C2 C3 N4 -179.17(18)
C5 N4 C3 C4 85.7(3)
C5 N4 C3 C2 -93.2(3)
C2 C3 C4 O2 175.6(2)
N4 C3 C4 O2 -3.3(3)
C2 C3 C4 N1 -3.7(3)
N4 C3 C4 N1 177.38(19)
C1 N1 C4 O2 -177.07(19)
C1 N1 C4 C3 2.4(3)
C3 N4 C5 O3 1.2(3)
C3 N4 C5 C6 -178.0(2)

loop_
_cod_related_entry_id
_cod_related_entry_database
_cod_related_entry_code
1 ChemSpider 30656927
